data_7043380
loop_
_publ_author_name
'Faialaga, Nathan Hikaru'
'Ito, Satoru'
'Shinokubo, Hiroshi'
'Kim, Yonghun'
'Kim, Kimoon'
'Shin, Ji-Young'

_publ_section_title
;
 A Synthesis of Novel Expanded Porphyrinoids: NiII-Induced Nitrile
 Cyclization of Dicyanovinylene-Bis(meso-Aryl)Dipyrrin
;
_journal_name_full 'Dalton Trans.'
_journal_paper_doi 10.1039/C7DT01838J
_journal_year 2017
_chemical_formula_moiety 'C68 H18 F20 N12 Ni2, C1 H1 Cl3'
_chemical_formula_sum 'C69 H19 Cl3 F20 N12 Ni2'
_chemical_formula_weight 1619.73
_chemical_melting_point_gt 350
_space_group_crystal_system monoclinic
_space_group_IT_number 14
_space_group_name_Hall '-P 2yab'
_space_group_name_H-M_alt 'P 1 21/a 1'
_symmetry_space_group_name_Hall '-P 2yab'
_symmetry_space_group_name_H-M 'P 1 21/a 1'
_atom_sites_solution_hydrogens geom
_atom_sites_solution_primary direct
_audit_creation_method SHELXL-2014
_audit_update_record
;
2016-12-03 deposited with the CCDC.
2017-06-16 downloaded from the CCDC.
;
_cell_angle_alpha 90.00
_cell_angle_beta 105.99(3)
_cell_angle_gamma 90.00
_cell_formula_units_Z 4
_cell_length_a 26.083(5)
_cell_length_b 13.252(3)
_cell_length_c 17.938(4)
_cell_measurement_reflns_used 35296
_cell_measurement_temperature 100(2)
_cell_measurement_theta_max 33.28
_cell_measurement_theta_min 1.51
_cell_volume 5960(2)
_computing_cell_refinement HKL3000
_computing_data_collection 'PAL ADSC Quantum-210 ADX Program'
_computing_data_reduction HKL3000
_computing_molecular_graphics 'Ortep-3 (Farrugia, 1997)'
_computing_publication_material WinGX
_computing_structure_refinement 'SHELXL-2014 (Sheldrick, 2014)'
_computing_structure_solution 'SHELXS-2014 (Sheldrick, 2014)'
_diffrn_ambient_pressure 101
_diffrn_ambient_temperature 100(2)
_diffrn_measured_fraction_theta_full 0.995
_diffrn_measured_fraction_theta_max 0.990
_diffrn_measurement_device_type 'ADSC Q210 CCD area detector'
_diffrn_measurement_method 'omega scans'
_diffrn_radiation_monochromator 'Si(111) double crystal monochromator'
_diffrn_radiation_probe x-ray
_diffrn_radiation_type synchrotron
_diffrn_radiation_wavelength 0.700
_diffrn_reflns_av_R_equivalents 0.1230
_diffrn_reflns_av_unetI/netI 0.1435
_diffrn_reflns_Laue_measured_fraction_full 0.995
_diffrn_reflns_Laue_measured_fraction_max 0.990
_diffrn_reflns_limit_h_max 34
_diffrn_reflns_limit_h_min 0
_diffrn_reflns_limit_k_max 16
_diffrn_reflns_limit_k_min -17
_diffrn_reflns_limit_l_max 22
_diffrn_reflns_limit_l_min -23
_diffrn_reflns_number 25576
_diffrn_reflns_point_group_measured_fraction_full 0.995
_diffrn_reflns_point_group_measured_fraction_max 0.990
_diffrn_reflns_theta_full 24.835
_diffrn_reflns_theta_max 27.500
_diffrn_reflns_theta_min 1.600
_diffrn_source 'PLSII 2D bending magnet'
_exptl_absorpt_coefficient_mu 0.889
_exptl_absorpt_correction_T_max 0.732
_exptl_absorpt_correction_T_min 0.732
_exptl_absorpt_correction_type empirical
_exptl_absorpt_process_details 'HKL3000 Scalepack'
_exptl_crystal_colour brown
_exptl_crystal_density_diffrn 1.7273
_exptl_crystal_density_method 'not measured'
_exptl_crystal_description Rod
_exptl_crystal_F_000 3047.0493
_exptl_crystal_recrystallization_method 'chloroform and methanol'
_exptl_crystal_size_max 0.054
_exptl_crystal_size_mid 0.023
_exptl_crystal_size_min 0.020
_refine_diff_density_max 2.358
_refine_diff_density_min -1.445
_refine_diff_density_rms 0.180
_refine_ls_extinction_method none
_refine_ls_goodness_of_fit_ref 0.966
_refine_ls_hydrogen_treatment constr
_refine_ls_matrix_type full
_refine_ls_number_parameters 955
_refine_ls_number_reflns 14227
_refine_ls_number_restraints 0
_refine_ls_restrained_S_all 0.966
_refine_ls_R_factor_all 0.1304
_refine_ls_R_factor_gt 0.0847
_refine_ls_shift/su_max 0.00
_refine_ls_shift/su_mean 0.000
_refine_ls_structure_factor_coef Fsqd
_refine_ls_weighting_details 'w=1/[\s^2^(Fo^2^)+(0.1000P)^2^] where P=(Fo^2^+2Fc^2^)/3'
_refine_ls_weighting_scheme calc
_refine_ls_wR_factor_gt 0.1852
_refine_ls_wR_factor_ref 0.2024
_reflns_Friedel_coverage 0.000
_reflns_number_gt 8208
_reflns_number_total 14227
_reflns_threshold_expression 'I > 2\s(I)'
_cod_data_source_file c7dt01838j2.cif
_cod_data_source_block Ni2MAC-JYS-A
_cod_depositor_comments
;
The following automatic conversions were performed:

'_chemical_melting_point' tag was changed to
'_chemical_melting_point_gt' since the value was specified as 'more
than' ('>') a certain temperature. The value '>350' was changed to
'350' - it should be numeric and without a unit designator.

Automatic conversion script
Id: cif_fix_values 4973 2017-02-22 13:04:09Z antanas 
;
_cod_original_cell_volume 5961(2)
_cod_database_code 7043380
_shelx_space_group_comment
;
The symmetry employed for this shelxl refinement is uniquely defined
by the following loop, which should always be used as a source of
symmetry information in preference to the above space-group names.
They are only intended as comments.
;
_shelxl_version_number 2014-3

loop_
_space_group_symop_operation_xyz
'x, y, z'
'-x+1/2, y+1/2, -z'
'-x, -y, -z'
'x-1/2, -y-1/2, z'

loop_
_atom_site_label
_atom_site_type_symbol
_atom_site_fract_x
_atom_site_fract_y
_atom_site_fract_z
_atom_site_U_iso_or_equiv
_atom_site_adp_type
_atom_site_occupancy
_atom_site_site_symmetry_order
_atom_site_calc_flag
_atom_site_refinement_flags_posn
_atom_site_refinement_flags_adp
Ni2 Ni 0.59883(2) 0.07795(5) 0.65253(3) 0.02265(15) Uani 1 1 d . .
Ni1 Ni 0.50779(2) -0.34499(5) 0.72890(3) 0.02341(15) Uani 1 1 d . .
Cl1 Cl 0.76534(8) -0.39491(19) 0.87209(13) 0.0771(6) Uani 1 1 d . .
Cl2 Cl 0.77341(9) -0.46797(18) 0.72515(11) 0.0714(6) Uani 1 1 d . .
Cl3 Cl 0.79581(8) -0.60211(16) 0.85744(10) 0.0611(5) Uani 1 1 d . .
F6 F 0.61013(12) 0.0090(2) 0.90393(16) 0.0328(7) Uani 1 1 d . .
N1 N 0.51199(16) -0.4546(3) 0.6695(2) 0.0256(9) Uani 1 1 d . .
F16 F 0.63999(13) -0.4460(2) 0.84014(19) 0.0378(7) Uani 1 1 d . .
F7 F 0.68967(11) 0.1433(3) 0.94342(17) 0.0360(7) Uani 1 1 d . .
N6 N 0.52724(15) 0.0514(3) 0.6478(2) 0.0230(8) Uani 1 1 d . .
N12 N 0.57601(15) -0.3200(3) 0.7175(2) 0.0237(8) Uani 1 1 d . .
F4 F 0.37562(13) -0.8800(2) 0.74623(18) 0.0372(7) Uani 1 1 d . .
F1 F 0.37848(12) -0.6034(2) 0.52384(17) 0.0345(7) Uani 1 1 d . .
C31 C 0.71005(19) 0.1243(4) 0.7198(3) 0.0250(10) Uani 1 1 d . .
F11 F 0.67598(13) 0.4400(2) 0.56897(19) 0.0391(7) Uani 1 1 d . .
N9 N 0.62535(15) -0.0222(3) 0.7253(2) 0.0246(8) Uani 1 1 d . .
H1 H 0.6044 -0.0715 0.7275 0.029 Uiso 1 1 calc R U
F2 F 0.32234(13) -0.7766(3) 0.48523(18) 0.0416(8) Uani 1 1 d . .
C32 C 0.71299(18) 0.0518(4) 0.7782(3) 0.0240(10) Uani 1 1 d . .
F10 F 0.51169(11) 0.2358(2) 0.71486(16) 0.0314(7) Uani 1 1 d . .
F18 F 0.55094(13) -0.4808(3) 1.03189(19) 0.0457(9) Uani 1 1 d . .
F9 F 0.59109(13) 0.3706(2) 0.75767(19) 0.0428(8) Uani 1 1 d . .
C1 C 0.55157(19) -0.4545(4) 0.6335(3) 0.0266(10) Uani 1 1 d . .
F8 F 0.68079(12) 0.3246(3) 0.87000(18) 0.0388(8) Uani 1 1 d . .
F3 F 0.32083(12) -0.9146(2) 0.59545(19) 0.0374(7) Uani 1 1 d . .
F5 F 0.43096(12) -0.7089(2) 0.78519(16) 0.0353(7) Uani 1 1 d . .
N11 N 0.69262(15) -0.0927(3) 0.8317(2) 0.0248(9) Uani 1 1 d . .
N7 N 0.56790(16) 0.1468(3) 0.5634(2) 0.0250(8) Uani 1 1 d . .
C57 C 0.66400(19) 0.2986(4) 0.4852(3) 0.0296(11) Uani 1 1 d . .
N3 N 0.49973(16) -0.2140(3) 0.7601(2) 0.0255(9) Uani 1 1 d . .
H4 H 0.5202 -0.1687 0.7492 0.031 Uiso 1 1 calc R U
C19 C 0.49888(18) 0.0194(4) 0.6982(2) 0.0225(9) Uani 1 1 d . .
C28 C 0.67692(19) 0.2049(4) 0.6085(3) 0.0253(10) Uani 1 1 d . .
C26 C 0.5881(2) 0.2066(4) 0.5162(3) 0.0258(10) Uani 1 1 d . .
C16 C 0.4776(2) 0.0524(4) 0.8942(3) 0.0276(10) Uani 1 1 d . .
H16 H 0.4922 0.1137 0.9149 0.033 Uiso 1 1 calc R U
C33 C 0.67275(18) -0.0243(4) 0.7729(3) 0.0233(10) Uani 1 1 d . .
F20 F 0.56874(13) -0.1597(2) 0.93329(17) 0.0362(7) Uani 1 1 d . .
C44 C 0.58858(19) -0.3746(4) 0.6603(3) 0.0257(10) Uani 1 1 d . .
C17 C 0.48895(19) 0.0031(4) 0.8315(3) 0.0256(10) Uani 1 1 d . .
C42 C 0.65805(19) -0.2730(4) 0.7096(3) 0.0273(10) Uani 1 1 d . .
H42 H 0.6900 -0.2379 0.7180 0.033 Uiso 1 1 calc R U
C36 C 0.73877(19) -0.0536(4) 0.8826(3) 0.0256(10) Uani 1 1 d . .
N2 N 0.44523(16) -0.3930(3) 0.7474(2) 0.0239(8) Uani 1 1 d . .
C52 C 0.6038(2) 0.0983(4) 0.8673(3) 0.0261(10) Uani 1 1 d . .
N8 N 0.66515(16) 0.1347(3) 0.6584(2) 0.0241(8) Uani 1 1 d . .
C39 C 0.67114(19) -0.1694(4) 0.8697(3) 0.0239(10) Uani 1 1 d . .
F15 F 0.65543(14) 0.1642(3) 0.39663(19) 0.0451(8) Uani 1 1 d . .
C43 C 0.63887(19) -0.3440(4) 0.6538(3) 0.0279(10) Uani 1 1 d . .
H43 H 0.6559 -0.3678 0.6180 0.034 Uiso 1 1 calc R U
C7 C 0.3792(2) -0.4992(4) 0.7617(3) 0.0311(11) Uani 1 1 d . .
H7 H 0.3568 -0.5549 0.7563 0.037 Uiso 1 1 calc R U
C3 C 0.5024(2) -0.5924(4) 0.5922(3) 0.0297(11) Uani 1 1 d . .
H3 H 0.4893 -0.6527 0.5679 0.036 Uiso 1 1 calc R U
C66 C 0.5659(2) -0.4222(4) 0.9809(3) 0.0331(12) Uani 1 1 d . .
C35 C 0.7963(2) 0.0989(4) 0.8830(3) 0.0300(11) Uani 1 1 d . .
C22 C 0.49188(19) 0.0704(4) 0.5776(3) 0.0252(10) Uani 1 1 d . .
F12 F 0.72756(14) 0.5424(3) 0.4817(2) 0.0522(10) Uani 1 1 d . .
C21 C 0.44066(19) 0.0362(4) 0.5778(3) 0.0261(10) Uani 1 1 d . .
H21 H 0.4101 0.0371 0.5362 0.031 Uiso 1 1 calc R U
C53 C 0.64471(19) 0.1669(4) 0.8879(3) 0.0281(11) Uani 1 1 d . .
F17 F 0.60140(15) -0.5636(3) 0.9333(2) 0.0493(9) Uani 1 1 d . .
C27 C 0.6410(2) 0.2359(4) 0.5379(3) 0.0263(10) Uani 1 1 d . .
F14 F 0.70588(16) 0.2684(3) 0.3093(2) 0.0566(10) Uani 1 1 d . .
C64 C 0.6127(2) -0.4019(4) 0.8847(3) 0.0269(10) Uani 1 1 d . .
C58 C 0.6821(2) 0.3957(4) 0.5044(3) 0.0344(12) Uani 1 1 d . .
C67 C 0.5576(2) -0.3210(4) 0.9795(3) 0.0324(12) Uani 1 1 d . .
F13 F 0.74311(15) 0.4564(3) 0.3526(2) 0.0579(11) Uani 1 1 d . .
C63 C 0.60630(19) -0.2973(4) 0.8835(3) 0.0275(10) Uani 1 1 d . .
C6 C 0.42196(19) -0.4854(4) 0.7259(3) 0.0258(10) Uani 1 1 d . .
C25 C 0.5444(2) 0.2291(4) 0.4484(3) 0.0276(10) Uani 1 1 d . .
H25 H 0.5464 0.2690 0.4067 0.033 Uiso 1 1 calc R U
C9 C 0.41862(19) -0.3483(4) 0.7954(3) 0.0271(10) Uani 1 1 d . .
C5 C 0.4372(2) -0.5549(4) 0.6758(3) 0.0255(10) Uani 1 1 d . .
C18 C 0.5160(2) 0.0379(4) 0.7782(3) 0.0246(10) Uani 1 1 d . .
C55 C 0.5951(2) 0.2813(4) 0.7926(3) 0.0324(11) Uani 1 1 d . .
F19 F 0.53114(14) -0.2789(3) 1.02657(18) 0.0448(8) Uani 1 1 d . .
C34 C 0.75370(19) 0.0315(4) 0.8488(3) 0.0246(10) Uani 1 1 d . .
C38 C 0.70604(19) -0.1734(4) 0.9474(3) 0.0272(11) Uani 1 1 d . .
H38 H 0.7015 -0.2152 0.9867 0.033 Uiso 1 1 calc R U
C48 C 0.34798(19) -0.8287(4) 0.6146(3) 0.0299(11) Uani 1 1 d . .
C56 C 0.5553(2) 0.2106(4) 0.7721(3) 0.0277(10) Uani 1 1 d . .
C30 C 0.75039(19) 0.1907(4) 0.7110(3) 0.0288(11) Uani 1 1 d . .
H30 H 0.7839 0.2003 0.7455 0.035 Uiso 1 1 calc R U
C68 C 0.5777(2) -0.2592(4) 0.9320(3) 0.0280(11) Uani 1 1 d . .
C54 C 0.6415(2) 0.2579(4) 0.8513(3) 0.0310(11) Uani 1 1 d . .
C11 C 0.46584(19) -0.1845(4) 0.7969(3) 0.0257(10) Uani 1 1 d . .
C23 C 0.51493(19) 0.1289(4) 0.5290(3) 0.0239(10) Uani 1 1 d . .
C41 C 0.61954(19) -0.2626(4) 0.7532(3) 0.0253(10) Uani 1 1 d . .
C47 C 0.34917(19) -0.7583(4) 0.5587(3) 0.0305(11) Uani 1 1 d . .
C13 C 0.3814(2) -0.2314(4) 0.9249(3) 0.0337(12) Uani 1 1 d . .
C4 C 0.48066(19) -0.5362(4) 0.6457(3) 0.0253(10) Uani 1 1 d . .
C20 C 0.44448(19) 0.0012(4) 0.6511(3) 0.0265(10) Uani 1 1 d . .
H20 H 0.4173 -0.0287 0.6677 0.032 Uiso 1 1 calc R U
C10 C 0.4302(2) -0.2506(4) 0.8232(3) 0.0271(10) Uani 1 1 d . .
C46 C 0.37851(19) -0.6707(4) 0.5795(3) 0.0286(11) Uani 1 1 d . .
C14 C 0.4313(2) -0.0926(4) 0.8780(3) 0.0264(10) Uani 1 1 d . .
N5 N 0.45974(16) -0.0872(3) 0.8227(2) 0.0250(8) Uani 1 1 d . .
C45 C 0.40634(19) -0.6505(4) 0.6556(3) 0.0261(10) Uani 1 1 d . .
C50 C 0.40401(19) -0.7220(4) 0.7104(3) 0.0278(11) Uani 1 1 d . .
C12 C 0.4105(2) -0.1926(4) 0.8761(3) 0.0276(10) Uani 1 1 d . .
C8 C 0.3778(2) -0.4157(4) 0.8047(3) 0.0317(11) Uani 1 1 d . .
H8 H 0.3545 -0.4041 0.8348 0.038 Uiso 1 1 calc R U
C59 C 0.7088(2) 0.4499(5) 0.4602(4) 0.0406(14) Uani 1 1 d . .
C24 C 0.4999(2) 0.1818(4) 0.4565(3) 0.0272(10) Uani 1 1 d . .
H24 H 0.4661 0.1834 0.4216 0.033 Uiso 1 1 calc R U
C40 C 0.63043(19) -0.2333(4) 0.8331(3) 0.0256(10) Uani 1 1 d . .
C69 C 0.7568(3) -0.4998(6) 0.8109(4) 0.0523(17) Uani 1 1 d . .
H69 H 0.7191 -0.5198 0.7973 0.063 Uiso 1 1 calc R U
C51 C 0.55790(18) 0.1166(4) 0.8066(3) 0.0237(10) Uani 1 1 d . .
C49 C 0.3759(2) -0.8100(4) 0.6924(3) 0.0300(11) Uani 1 1 d . .
C15 C 0.4414(2) -0.0038(4) 0.9207(3) 0.0290(11) Uani 1 1 d . .
H15 H 0.4264 0.0148 0.9601 0.035 Uiso 1 1 calc R U
C29 C 0.7302(2) 0.2382(4) 0.6411(3) 0.0311(11) Uani 1 1 d . .
H29 H 0.7483 0.2845 0.6188 0.037 Uiso 1 1 calc R U
C37 C 0.7468(2) -0.1062(4) 0.9541(3) 0.0306(11) Uani 1 1 d . .
H37 H 0.7752 -0.0964 0.9981 0.037 Uiso 1 1 calc R U
C62 C 0.6714(2) 0.2585(5) 0.4181(3) 0.0358(12) Uani 1 1 d . .
C2 C 0.5453(2) -0.5411(4) 0.5844(3) 0.0299(11) Uani 1 1 d . .
H2 H 0.5667 -0.5588 0.5528 0.036 Uiso 1 1 calc R U
C61 C 0.6974(2) 0.3118(5) 0.3731(3) 0.0409(14) Uani 1 1 d . .
C60 C 0.7163(2) 0.4067(5) 0.3946(4) 0.0423(15) Uani 1 1 d . .
C65 C 0.5932(2) -0.4640(4) 0.9321(3) 0.0347(12) Uani 1 1 d . .
N10 N 0.82974(19) 0.1553(4) 0.9087(3) 0.0409(11) Uani 1 1 d . .
N4 N 0.3580(2) -0.2671(4) 0.9646(3) 0.0424(12) Uani 1 1 d . .

loop_
_atom_site_aniso_label
_atom_site_aniso_U_11
_atom_site_aniso_U_22
_atom_site_aniso_U_33
_atom_site_aniso_U_23
_atom_site_aniso_U_13
_atom_site_aniso_U_12
Ni2 0.0264(3) 0.0245(3) 0.0162(3) 0.0015(2) 0.0045(2) 0.0002(3)
Ni1 0.0288(3) 0.0234(3) 0.0183(3) -0.0011(2) 0.0069(2) 0.0002(3)
Cl1 0.0677(12) 0.0883(16) 0.0696(12) -0.0418(12) 0.0097(9) -0.0090(11)
Cl2 0.0862(13) 0.0838(15) 0.0503(10) 0.0174(10) 0.0289(9) 0.0332(11)
Cl3 0.0716(11) 0.0718(13) 0.0454(9) 0.0081(9) 0.0254(8) -0.0005(9)
F6 0.0441(17) 0.0291(16) 0.0230(14) 0.0038(13) 0.0057(12) 0.0046(13)
N1 0.027(2) 0.026(2) 0.0230(19) -0.0008(17) 0.0067(15) 0.0014(17)
F16 0.0503(18) 0.0303(17) 0.0368(17) -0.0001(14) 0.0186(14) 0.0068(14)
F7 0.0336(16) 0.0445(19) 0.0243(14) -0.0057(14) -0.0013(11) 0.0054(14)
N6 0.030(2) 0.026(2) 0.0136(17) 0.0028(16) 0.0067(14) -0.0018(17)
N12 0.030(2) 0.025(2) 0.0150(17) 0.0018(16) 0.0059(15) 0.0048(17)
F4 0.0484(18) 0.0310(17) 0.0335(16) 0.0069(14) 0.0135(13) -0.0073(14)
F1 0.0458(18) 0.0304(17) 0.0250(14) 0.0011(13) 0.0058(12) -0.0037(14)
C31 0.029(2) 0.026(3) 0.019(2) -0.0033(19) 0.0050(17) 0.000(2)
F11 0.0471(18) 0.0338(18) 0.0365(17) 0.0033(15) 0.0117(14) -0.0026(14)
N9 0.027(2) 0.025(2) 0.0215(18) 0.0009(17) 0.0064(15) -0.0028(17)
F2 0.0463(18) 0.047(2) 0.0262(15) -0.0049(15) 0.0008(13) -0.0093(15)
C32 0.028(2) 0.026(3) 0.017(2) -0.0001(19) 0.0034(17) 0.0043(19)
F10 0.0356(16) 0.0285(16) 0.0255(14) 0.0026(12) 0.0004(11) 0.0023(12)
F18 0.053(2) 0.051(2) 0.0336(17) 0.0164(16) 0.0126(15) -0.0106(17)
F9 0.055(2) 0.0284(17) 0.0368(17) 0.0061(14) -0.0005(14) -0.0102(15)
C1 0.031(3) 0.028(3) 0.020(2) 0.003(2) 0.0074(18) 0.004(2)
F8 0.0390(17) 0.043(2) 0.0322(16) -0.0061(15) 0.0060(13) -0.0122(14)
F3 0.0384(17) 0.0314(17) 0.0422(17) -0.0089(15) 0.0110(13) -0.0097(14)
F5 0.0489(18) 0.0337(18) 0.0222(14) 0.0014(13) 0.0080(12) -0.0050(14)
N11 0.031(2) 0.026(2) 0.0155(17) 0.0027(16) 0.0033(14) 0.0011(17)
N7 0.029(2) 0.024(2) 0.0228(19) 0.0007(17) 0.0095(15) -0.0006(17)
C57 0.027(2) 0.036(3) 0.026(2) 0.010(2) 0.0070(19) 0.001(2)
N3 0.029(2) 0.028(2) 0.0213(19) -0.0019(17) 0.0102(15) -0.0014(17)
C19 0.028(2) 0.024(2) 0.0150(19) 0.0018(18) 0.0051(16) 0.0009(19)
C28 0.030(2) 0.027(3) 0.020(2) 0.007(2) 0.0103(18) 0.003(2)
C26 0.036(3) 0.021(3) 0.020(2) 0.0048(19) 0.0074(18) 0.004(2)
C16 0.035(3) 0.023(3) 0.024(2) -0.004(2) 0.0071(19) 0.002(2)
C33 0.028(2) 0.025(3) 0.018(2) -0.0012(19) 0.0076(17) 0.0032(19)
F20 0.0556(19) 0.0290(17) 0.0270(15) 0.0004(13) 0.0161(13) 0.0038(14)
C44 0.031(3) 0.028(3) 0.016(2) 0.0022(19) 0.0035(17) 0.005(2)
C17 0.033(3) 0.026(3) 0.017(2) 0.0019(19) 0.0057(17) 0.004(2)
C42 0.028(2) 0.031(3) 0.024(2) -0.003(2) 0.0101(18) -0.002(2)
C36 0.029(2) 0.026(3) 0.021(2) -0.0028(19) 0.0045(17) 0.000(2)
N2 0.030(2) 0.025(2) 0.0180(17) -0.0002(16) 0.0091(15) 0.0012(17)
C52 0.037(3) 0.024(3) 0.017(2) 0.0020(19) 0.0064(18) 0.006(2)
N8 0.031(2) 0.024(2) 0.0161(17) 0.0040(16) 0.0039(15) -0.0002(17)
C39 0.029(2) 0.022(3) 0.020(2) 0.0046(18) 0.0068(17) 0.006(2)
F15 0.064(2) 0.045(2) 0.0296(16) -0.0036(15) 0.0194(15) -0.0049(17)
C43 0.032(3) 0.030(3) 0.021(2) -0.003(2) 0.0074(18) 0.003(2)
C7 0.037(3) 0.034(3) 0.024(2) 0.002(2) 0.011(2) -0.007(2)
C3 0.035(3) 0.023(3) 0.029(2) -0.004(2) 0.0044(19) -0.001(2)
C66 0.037(3) 0.037(3) 0.023(2) 0.009(2) 0.0054(19) -0.008(2)
C35 0.030(3) 0.036(3) 0.023(2) 0.003(2) 0.0037(19) 0.006(2)
C22 0.029(2) 0.026(3) 0.017(2) -0.0012(19) 0.0013(17) 0.002(2)
F12 0.051(2) 0.038(2) 0.066(3) 0.0176(19) 0.0149(18) -0.0047(16)
C21 0.026(2) 0.026(3) 0.023(2) -0.002(2) 0.0017(18) 0.004(2)
C53 0.028(2) 0.038(3) 0.016(2) -0.004(2) 0.0024(17) 0.006(2)
F17 0.071(2) 0.0293(19) 0.052(2) 0.0139(17) 0.0238(18) 0.0063(17)
C27 0.036(3) 0.025(3) 0.019(2) 0.0014(19) 0.0090(18) 0.003(2)
F14 0.070(2) 0.076(3) 0.0322(18) 0.0118(19) 0.0285(17) 0.010(2)
C64 0.034(3) 0.022(3) 0.026(2) 0.002(2) 0.0081(19) 0.002(2)
C58 0.031(3) 0.035(3) 0.038(3) 0.007(2) 0.009(2) 0.006(2)
C67 0.037(3) 0.038(3) 0.022(2) 0.000(2) 0.009(2) -0.002(2)
F13 0.056(2) 0.066(3) 0.060(2) 0.036(2) 0.0300(18) 0.0024(19)
C63 0.033(3) 0.031(3) 0.016(2) 0.002(2) 0.0040(18) -0.001(2)
C6 0.029(2) 0.026(3) 0.021(2) 0.001(2) 0.0060(18) 0.001(2)
C25 0.038(3) 0.027(3) 0.017(2) -0.002(2) 0.0064(18) 0.004(2)
C9 0.032(3) 0.027(3) 0.023(2) -0.001(2) 0.0088(18) -0.002(2)
C5 0.034(3) 0.021(2) 0.020(2) -0.0013(19) 0.0048(18) 0.000(2)
C18 0.034(3) 0.022(2) 0.018(2) 0.0006(19) 0.0076(17) 0.005(2)
C55 0.046(3) 0.028(3) 0.022(2) -0.002(2) 0.008(2) -0.002(2)
F19 0.062(2) 0.050(2) 0.0301(16) -0.0018(16) 0.0261(15) 0.0030(17)
C34 0.027(2) 0.024(3) 0.022(2) -0.0029(19) 0.0062(18) 0.0011(19)
C38 0.035(3) 0.030(3) 0.014(2) 0.0001(19) 0.0023(17) 0.001(2)
C48 0.024(2) 0.032(3) 0.033(3) -0.002(2) 0.0063(19) -0.001(2)
C56 0.035(3) 0.026(3) 0.020(2) -0.001(2) 0.0059(19) 0.002(2)
C30 0.025(2) 0.030(3) 0.030(2) 0.003(2) 0.0048(19) -0.001(2)
C68 0.036(3) 0.028(3) 0.017(2) -0.004(2) 0.0014(18) 0.002(2)
C54 0.038(3) 0.034(3) 0.021(2) -0.004(2) 0.0077(19) -0.008(2)
C11 0.033(3) 0.024(3) 0.019(2) -0.0011(19) 0.0058(18) -0.001(2)
C23 0.030(2) 0.025(3) 0.016(2) -0.0044(19) 0.0064(17) 0.002(2)
C41 0.031(2) 0.025(3) 0.020(2) 0.0032(19) 0.0080(17) 0.005(2)
C47 0.027(2) 0.037(3) 0.025(2) -0.007(2) 0.0039(19) -0.002(2)
C13 0.047(3) 0.032(3) 0.024(2) -0.001(2) 0.014(2) 0.003(2)
C4 0.028(2) 0.027(3) 0.018(2) 0.0007(19) 0.0025(17) 0.001(2)
C20 0.025(2) 0.022(3) 0.031(2) -0.007(2) 0.0056(19) -0.002(2)
C10 0.035(3) 0.029(3) 0.018(2) 0.001(2) 0.0076(18) 0.001(2)
C46 0.031(3) 0.029(3) 0.024(2) 0.002(2) 0.0040(18) 0.003(2)
C14 0.037(3) 0.029(3) 0.017(2) 0.004(2) 0.0126(18) 0.007(2)
N5 0.034(2) 0.025(2) 0.0179(17) -0.0049(16) 0.0097(15) -0.0012(18)
C45 0.028(2) 0.024(2) 0.027(2) -0.002(2) 0.0079(18) 0.003(2)
C50 0.031(3) 0.030(3) 0.022(2) -0.001(2) 0.0064(18) 0.000(2)
C12 0.035(3) 0.029(3) 0.020(2) 0.001(2) 0.0109(18) 0.000(2)
C8 0.039(3) 0.032(3) 0.028(2) 0.002(2) 0.015(2) -0.002(2)
C59 0.032(3) 0.040(3) 0.048(3) 0.018(3) 0.008(2) -0.005(2)
C24 0.034(3) 0.028(3) 0.018(2) -0.0016(19) 0.0047(18) 0.002(2)
C40 0.032(3) 0.025(3) 0.020(2) 0.0021(19) 0.0073(18) 0.007(2)
C69 0.045(4) 0.063(5) 0.050(4) -0.015(4) 0.015(3) -0.003(3)
C51 0.025(2) 0.026(3) 0.021(2) -0.0019(19) 0.0064(17) 0.0003(19)
C49 0.030(3) 0.032(3) 0.030(2) 0.003(2) 0.010(2) 0.007(2)
C15 0.042(3) 0.028(3) 0.020(2) 0.001(2) 0.0128(19) 0.006(2)
C29 0.032(3) 0.031(3) 0.031(3) 0.009(2) 0.011(2) 0.001(2)
C37 0.039(3) 0.030(3) 0.020(2) 0.002(2) 0.0038(19) 0.001(2)
C62 0.039(3) 0.037(3) 0.032(3) 0.005(2) 0.010(2) -0.002(2)
C2 0.034(3) 0.033(3) 0.021(2) -0.005(2) 0.0048(19) 0.002(2)
C61 0.045(3) 0.054(4) 0.028(3) 0.015(3) 0.016(2) 0.012(3)
C60 0.034(3) 0.051(4) 0.044(3) 0.023(3) 0.016(2) 0.000(3)
C65 0.041(3) 0.028(3) 0.032(3) 0.007(2) 0.005(2) -0.001(2)
N10 0.041(3) 0.039(3) 0.036(3) -0.002(2) 0.000(2) -0.009(2)
N4 0.059(3) 0.039(3) 0.036(3) 0.002(2) 0.025(2) 0.001(2)

loop_
_atom_type_symbol
_atom_type_description
_atom_type_scat_dispersion_real
_atom_type_scat_dispersion_imag
_atom_type_scat_source
C C 0.0033 0.0016 'International Tables Vol C Tables 4.2.6.8 and 6.1.1.4'
H H 0.0000 0.0000 'International Tables Vol C Tables 4.2.6.8 and 6.1.1.4'
N N 0.0061 0.0033 'International Tables Vol C Tables 4.2.6.8 and 6.1.1.4'
F F 0.0171 0.0103 'International Tables Vol C Tables 4.2.6.8 and 6.1.1.4'
Cl Cl 0.1484 0.1585 'International Tables Vol C Tables 4.2.6.8 and 6.1.1.4'
Ni Ni 0.3393 1.1124 'International Tables Vol C Tables 4.2.6.8 and 6.1.1.4'

loop_
_geom_angle_atom_site_label_1
_geom_angle_atom_site_label_2
_geom_angle_atom_site_label_3
_geom_angle
N7 Ni2 N9 164.31(19)
N7 Ni2 N8 91.56(17)
N9 Ni2 N8 95.04(17)
N7 Ni2 N6 81.95(17)
N9 Ni2 N6 94.11(17)
N8 Ni2 N6 166.96(18)
N1 Ni1 N3 162.32(18)
N1 Ni1 N2 91.68(18)
N3 Ni1 N2 95.05(18)
N1 Ni1 N12 82.22(18)
N3 Ni1 N12 93.33(18)
N2 Ni1 N12 169.32(18)
C4 N1 C1 108.8(4)
C4 N1 Ni1 133.9(3)
C1 N1 Ni1 117.0(3)
C22 N6 C19 108.3(4)
C22 N6 Ni2 114.7(3)
C19 N6 Ni2 137.0(3)
C44 N12 C41 107.7(4)
C44 N12 Ni1 114.8(3)
C41 N12 Ni1 137.4(3)
N8 C31 C32 121.6(4)
N8 C31 C30 110.1(4)
C32 C31 C30 128.2(4)
C33 N9 Ni2 125.6(4)
C33 N9 H1 117.2
Ni2 N9 H1 117.2
C31 C32 C34 131.2(5)
C31 C32 C33 122.6(4)
C34 C32 C33 106.0(4)
N1 C1 C44 111.9(4)
N1 C1 C2 108.6(4)
C44 C1 C2 139.3(5)
C33 N11 C36 109.3(4)
C33 N11 C39 136.2(4)
C36 N11 C39 109.6(4)
C26 N7 C23 109.5(4)
C26 N7 Ni2 132.9(3)
C23 N7 Ni2 117.1(3)
C62 C57 C58 117.1(5)
C62 C57 C27 120.9(5)
C58 C57 C27 121.8(5)
C11 N3 Ni1 125.7(4)
C11 N3 H4 117.1
Ni1 N3 H4 117.1
N6 C19 C18 122.6(4)
N6 C19 C20 106.4(4)
C18 C19 C20 127.4(4)
N8 C28 C27 124.4(4)
N8 C28 C29 107.9(4)
C27 C28 C29 127.6(5)
N7 C26 C27 120.8(4)
N7 C26 C25 106.9(4)
C27 C26 C25 132.3(4)
C15 C16 C17 109.9(4)
C15 C16 H16 125.1
C17 C16 H16 125.1
N9 C33 N11 127.5(5)
N9 C33 C32 125.1(5)
N11 C33 C32 107.2(4)
N12 C44 C43 109.4(4)
N12 C44 C1 111.5(4)
C43 C44 C1 138.2(5)
C16 C17 N5 105.0(4)
C16 C17 C18 130.3(5)
N5 C17 C18 124.0(4)
C43 C42 C41 107.2(4)
C43 C42 H42 126.4
C41 C42 H42 126.4
C34 C36 N11 108.1(4)
C34 C36 C37 143.4(5)
N11 C36 C37 107.1(4)
C6 N2 C9 107.4(4)
C6 N2 Ni1 126.5(3)
C9 N2 Ni1 125.5(3)
F6 C52 C53 118.1(4)
F6 C52 C51 119.8(4)
C53 C52 C51 121.9(5)
C31 N8 C28 107.1(4)
C31 N8 Ni2 125.3(3)
C28 N8 Ni2 127.1(3)
C40 C39 N11 124.4(4)
C40 C39 C38 129.6(4)
N11 C39 C38 105.3(4)
C42 C43 C44 107.4(4)
C42 C43 H43 126.3
C44 C43 H43 126.3
C8 C7 C6 107.2(5)
C8 C7 H7 126.4
C6 C7 H7 126.4
C2 C3 C4 107.4(5)
C2 C3 H3 126.3
C4 C3 H3 126.3
F18 C66 C67 120.7(5)
F18 C66 C65 119.8(5)
C67 C66 C65 119.3(5)
N10 C35 C34 177.8(6)
N6 C22 C21 109.7(4)
N6 C22 C23 112.1(4)
C21 C22 C23 137.7(4)
C20 C21 C22 107.0(4)
C20 C21 H21 126.5
C22 C21 H21 126.5
F7 C53 C54 119.0(5)
F7 C53 C52 119.9(5)
C54 C53 C52 121.1(4)
C26 C27 C28 122.4(4)
C26 C27 C57 121.2(4)
C28 C27 C57 116.4(4)
F16 C64 C65 117.0(5)
F16 C64 C63 120.3(4)
C65 C64 C63 122.6(5)
F11 C58 C57 120.4(5)
F11 C58 C59 117.5(5)
C57 C58 C59 122.0(5)
F19 C67 C66 120.2(5)
F19 C67 C68 119.1(5)
C66 C67 C68 120.6(5)
C68 C63 C64 115.8(5)
C68 C63 C40 124.0(5)
C64 C63 C40 120.2(5)
N2 C6 C5 125.3(4)
N2 C6 C7 108.8(4)
C5 C6 C7 125.9(5)
C24 C25 C26 108.2(4)
C24 C25 H25 125.9
C26 C25 H25 125.9
N2 C9 C10 121.8(5)
N2 C9 C8 108.9(5)
C10 C9 C8 129.2(5)
C4 C5 C6 121.7(4)
C4 C5 C45 119.6(4)
C6 C5 C45 118.7(4)
C19 C18 C17 123.9(5)
C19 C18 C51 117.9(4)
C17 C18 C51 116.8(4)
F9 C55 C56 121.7(5)
F9 C55 C54 119.4(5)
C56 C55 C54 118.9(5)
C36 C34 C35 126.9(4)
C36 C34 C32 108.0(4)
C35 C34 C32 124.2(5)
C37 C38 C39 109.3(4)
C37 C38 H38 125.4
C39 C38 H38 125.4
F3 C48 C47 120.4(5)
F3 C48 C49 119.9(5)
C47 C48 C49 119.7(5)
F10 C56 C55 116.9(4)
F10 C56 C51 119.5(4)
C55 C56 C51 123.6(5)
C29 C30 C31 106.1(4)
C29 C30 H30 127.0
C31 C30 H30 127.0
F20 C68 C67 118.3(5)
F20 C68 C63 119.7(5)
C67 C68 C63 122.0(5)
F8 C54 C53 121.9(5)
F8 C54 C55 119.3(5)
C53 C54 C55 118.9(5)
N3 C11 N5 127.0(5)
N3 C11 C10 124.8(5)
N5 C11 C10 108.0(4)
N7 C23 C22 111.4(4)
N7 C23 C24 108.3(4)
C22 C23 C24 140.2(4)
N12 C41 C40 121.8(4)
N12 C41 C42 107.8(4)
C40 C41 C42 126.3(4)
F2 C47 C48 119.1(5)
F2 C47 C46 121.3(5)
C48 C47 C46 119.6(5)
N4 C13 C12 177.3(6)
N1 C4 C5 120.0(4)
N1 C4 C3 107.9(4)
C5 C4 C3 132.0(5)
C21 C20 C19 107.6(4)
C21 C20 H20 126.2
C19 C20 H20 126.2
C9 C10 C12 131.3(5)
C9 C10 C11 122.8(4)
C12 C10 C11 105.9(4)
F1 C46 C47 118.1(4)
F1 C46 C45 120.0(5)
C47 C46 C45 121.9(5)
C15 C14 N5 106.9(4)
C15 C14 C12 144.4(4)
N5 C14 C12 107.6(4)
C11 N5 C14 108.7(4)
C11 N5 C17 135.9(4)
C14 N5 C17 110.0(4)
C50 C45 C46 117.2(5)
C50 C45 C5 122.5(4)
C46 C45 C5 120.4(5)
F5 C50 C49 116.4(5)
F5 C50 C45 120.6(4)
C49 C50 C45 122.9(5)
C13 C12 C10 125.1(5)
C13 C12 C14 126.1(5)
C10 C12 C14 108.3(4)
C7 C8 C9 107.7(5)
C7 C8 H8 126.2
C9 C8 H8 126.2
F12 C59 C60 120.2(5)
F12 C59 C58 120.7(6)
C60 C59 C58 119.1(6)
C25 C24 C23 107.0(4)
C25 C24 H24 126.5
C23 C24 H24 126.5
C39 C40 C41 123.9(5)
C39 C40 C63 117.3(4)
C41 C40 C63 116.6(4)
Cl1 C69 Cl2 109.8(4)
Cl1 C69 Cl3 111.0(4)
Cl2 C69 Cl3 110.4(4)
Cl1 C69 H69 108.5
Cl2 C69 H69 108.5
Cl3 C69 H69 108.5
C56 C51 C52 115.5(4)
C56 C51 C18 122.2(4)
C52 C51 C18 122.1(4)
F4 C49 C50 121.9(5)
F4 C49 C48 119.3(5)
C50 C49 C48 118.7(5)
C16 C15 C14 108.1(4)
C16 C15 H15 126.0
C14 C15 H15 126.0
C30 C29 C28 108.7(4)
C30 C29 H29 125.6
C28 C29 H29 125.6
C38 C37 C36 108.7(4)
C38 C37 H37 125.6
C36 C37 H37 125.6
F15 C62 C57 120.2(5)
F15 C62 C61 118.2(5)
C57 C62 C61 121.5(5)
C3 C2 C1 107.3(5)
C3 C2 H2 126.3
C1 C2 H2 126.3
F14 C61 C60 120.0(5)
F14 C61 C62 119.8(6)
C60 C61 C62 120.1(5)
F13 C60 C61 119.9(6)
F13 C60 C59 120.0(6)
C61 C60 C59 120.1(5)
F17 C65 C64 121.1(5)
F17 C65 C66 119.4(5)
C64 C65 C66 119.5(5)

loop_
_geom_bond_atom_site_label_1
_geom_bond_atom_site_label_2
_geom_bond_distance
Ni2 N7 1.826(4)
Ni2 N9 1.857(4)
Ni2 N8 1.862(4)
Ni2 N6 1.879(4)
Ni1 N1 1.822(4)
Ni1 N3 1.853(4)
Ni1 N2 1.864(4)
Ni1 N12 1.875(4)
Cl1 C69 1.746(7)
Cl2 C69 1.761(7)
Cl3 C69 1.763(8)
F6 C52 1.341(6)
N1 C4 1.351(6)
N1 C1 1.360(6)
F16 C64 1.342(6)
F7 C53 1.350(5)
N6 C22 1.365(6)
N6 C19 1.382(6)
N12 C44 1.368(6)
N12 C41 1.369(6)
F4 C49 1.340(6)
F1 C46 1.338(6)
C31 N8 1.376(6)
C31 C32 1.410(7)
C31 C30 1.413(7)
F11 C58 1.347(6)
N9 C33 1.295(6)
N9 H1 0.8600
F2 C47 1.333(5)
C32 C34 1.435(6)
C32 C33 1.438(7)
F10 C56 1.347(6)
F18 C66 1.337(6)
F9 C55 1.330(6)
C1 C44 1.423(7)
C1 C2 1.428(7)
F8 C54 1.324(6)
F3 C48 1.334(6)
F5 C50 1.343(5)
N11 C33 1.380(6)
N11 C36 1.394(6)
N11 C39 1.421(6)
N7 C26 1.367(6)
N7 C23 1.369(6)
C57 C62 1.378(8)
C57 C58 1.381(8)
C57 C27 1.502(7)
N3 C11 1.301(6)
N3 H4 0.8600
C19 C18 1.402(6)
C19 C20 1.457(7)
C28 N8 1.383(6)
C28 C27 1.413(6)
C28 C29 1.420(7)
C26 C27 1.382(7)
C26 C25 1.449(6)
C16 C15 1.385(7)
C16 C17 1.401(7)
C16 H16 0.9300
F20 C68 1.340(6)
C44 C43 1.408(7)
C17 N5 1.404(7)
C17 C18 1.413(7)
C42 C43 1.365(7)
C42 C41 1.439(7)
C42 H42 0.9300
C36 C34 1.386(7)
C36 C37 1.425(7)
N2 C6 1.373(7)
N2 C9 1.379(6)
C52 C53 1.371(7)
C52 C51 1.401(6)
C39 C40 1.375(7)
C39 C38 1.440(6)
F15 C62 1.340(7)
C43 H43 0.9300
C7 C8 1.354(8)
C7 C6 1.445(7)
C7 H7 0.9300
C3 C2 1.347(7)
C3 C4 1.448(7)
C3 H3 0.9300
C66 C67 1.358(8)
C66 C65 1.388(8)
C35 N10 1.144(7)
C35 C34 1.425(7)
C22 C21 1.412(7)
C22 C23 1.417(7)
F12 C59 1.337(7)
C21 C20 1.371(7)
C21 H21 0.9300
C53 C54 1.365(8)
F17 C65 1.337(7)
F14 C61 1.352(7)
C64 C65 1.377(7)
C64 C63 1.395(7)
C58 C59 1.389(8)
C67 F19 1.349(6)
C67 C68 1.384(7)
F13 C60 1.335(6)
C63 C68 1.389(7)
C63 C40 1.499(7)
C6 C5 1.417(7)
C25 C24 1.361(7)
C25 H25 0.9300
C9 C10 1.392(7)
C9 C8 1.434(7)
C5 C4 1.406(7)
C5 C45 1.490(7)
C18 C51 1.494(7)
C55 C56 1.371(7)
C55 C54 1.404(7)
C38 C37 1.366(7)
C38 H38 0.9300
C48 C47 1.377(7)
C48 C49 1.406(7)
C56 C51 1.385(7)
C30 C29 1.372(7)
C30 H30 0.9300
C11 N5 1.394(6)
C11 C10 1.446(7)
C23 C24 1.434(6)
C41 C40 1.437(6)
C47 C46 1.384(7)
C13 N4 1.159(7)
C13 C12 1.406(7)
C20 H20 0.9300
C10 C12 1.421(7)
C46 C45 1.384(7)
C14 C15 1.388(7)
C14 N5 1.396(6)
C14 C12 1.428(7)
C45 C50 1.379(7)
C50 C49 1.367(8)
C8 H8 0.9300
C59 C60 1.370(9)
C24 H24 0.9300
C69 H69 0.9800
C15 H15 0.9300
C29 H29 0.9300
C37 H37 0.9300
C62 C61 1.382(8)
C2 H2 0.9300
C61 C60 1.366(9)
